data_4030336
loop_
_publ_author_name
'Qiu, Renhua'
'Reddy, Vutukuri Prakash'
'Iwasaki, Takanori'
'Kambe, Nobuaki'

_publ_section_title
;
 The Palladium-Catalyzed Intermolecular C-H Chalcogenation of Arenes.
;
_journal_issue 1
_journal_name_full 'The Journal of organic chemistry'
_journal_page_first 367
_journal_paper_doi 10.1021/jo502402d
_journal_volume 80
_journal_year 2014
_chemical_formula_moiety '(C36 H26 N6 O4 Pd2) (C1 H1 Cl3)'
_chemical_formula_sum 'C37 H27 Cl3 N6 O4 Pd2'
_chemical_formula_weight 938.82
_chemical_melting_point 528
_space_group_IT_number 14
_symmetry_cell_setting monoclinic
_symmetry_Int_Tables_number 14
_symmetry_space_group_name_Hall '-P 2ybc'
_symmetry_space_group_name_H-M 'P 1 21/c 1'
_atom_sites_solution_hydrogens geom
_atom_sites_solution_primary direct
_atom_sites_solution_secondary difmap
_cell_angle_alpha 90.0000
_cell_angle_beta 119.5469(7)
_cell_angle_gamma 90.0000
_cell_formula_units_Z 4
_cell_length_a 15.7682(3)
_cell_length_b 15.6424(3)
_cell_length_c 16.4914(4)
_cell_measurement_reflns_used 36052
_cell_measurement_temperature 123
_cell_measurement_theta_max 27.48
_cell_measurement_theta_min 3.00
_cell_volume 3538.66(13)
_computing_cell_refinement 'RAPID AUTO'
_computing_data_collection 'RAPID AUTO (Rigaku, ????)'
_computing_data_reduction 'RAPID AUTO'
_computing_molecular_graphics 'CrystalStructure 4.0'
_computing_publication_material 'CrystalStructure 4.0 (Rigaku, 2010)'
_computing_structure_refinement 'SHELXL97 (Sheldrick, 2008)'
_computing_structure_solution 'SHELXS97 (Sheldrick, 2008)'
_diffrn_ambient_temperature 123
_diffrn_detector_area_resol_mean 10.000
_diffrn_measured_fraction_theta_full 0.998
_diffrn_measured_fraction_theta_max 0.998
_diffrn_measurement_device_type 'Rigaku R-AXIS RAPID'
_diffrn_measurement_method \w
_diffrn_radiation_type 'Mo K\a'
_diffrn_radiation_wavelength 0.71075
_diffrn_reflns_av_R_equivalents 0.0324
_diffrn_reflns_limit_h_max 20
_diffrn_reflns_limit_h_min -20
_diffrn_reflns_limit_k_max 20
_diffrn_reflns_limit_k_min -19
_diffrn_reflns_limit_l_max 21
_diffrn_reflns_limit_l_min -21
_diffrn_reflns_number 56637
_diffrn_reflns_theta_full 27.49
_diffrn_reflns_theta_max 27.48
_diffrn_standards_number 0
_exptl_absorpt_coefficient_mu 1.294
_exptl_absorpt_correction_T_max 0.724
_exptl_absorpt_correction_T_min 0.462
_exptl_absorpt_correction_type multi-scan
_exptl_absorpt_process_details 'ABSCOR (Rigaku, 1995)'
_exptl_crystal_colour yellow
_exptl_crystal_density_diffrn 1.762
_exptl_crystal_density_method 'not measured'
_exptl_crystal_description block
_exptl_crystal_F_000 1864.00
_exptl_crystal_size_max 0.600
_exptl_crystal_size_mid 0.300
_exptl_crystal_size_min 0.250
_refine_diff_density_max 0.570
_refine_diff_density_min -0.510
_refine_ls_extinction_method none
_refine_ls_goodness_of_fit_ref 1.055
_refine_ls_hydrogen_treatment constr
_refine_ls_number_parameters 471
_refine_ls_number_reflns 8110
_refine_ls_number_restraints 0
_refine_ls_R_factor_gt 0.0286
_refine_ls_shift/su_max 0.002
_refine_ls_structure_factor_coef Fsqd
_refine_ls_weighting_details 'w = 1/[\s^2^(Fo^2^)+(0.0316P)^2^+2.2374P] where P=(Fo^2^+2Fc^2^)/3'
_refine_ls_weighting_scheme calc
_refine_ls_wR_factor_ref 0.0706
_reflns_number_gt 7392
_reflns_number_total 8110
_reflns_threshold_expression F^2^>2.0\s(F^2^)
_cod_data_source_file jo502402d_si_002.cif
_cod_data_source_block Pd2(OAc)2(carbazole)2(CHCl3)
_cod_depositor_comments 'Adding full bibliography for 4030336.cif.'
_cod_original_cell_volume 3538.65(13)
_cod_database_code 4030336

loop_
_symmetry_equiv_pos_site_id
_symmetry_equiv_pos_as_xyz
1 +X,+Y,+Z
2 -X,1/2+Y,1/2-Z
3 -X,-Y,-Z
4 +X,1/2-Y,1/2+Z

loop_
_atom_site_label
_atom_site_type_symbol
_atom_site_fract_x
_atom_site_fract_y
_atom_site_fract_z
_atom_site_U_iso_or_equiv
_atom_site_adp_type
_atom_site_occupancy
_atom_site_symmetry_multiplicity
_atom_site_calc_flag
_atom_site_refinement_flags
Pd1 Pd 0.893931(12) 0.624669(12) 0.428397(12) 0.04220(6) Uani 1.0 4 d .
Pd2 Pd 0.833757(12) 0.653013(12) 0.234998(12) 0.04280(6) Uani 1.0 4 d .
Cl1 Cl 1.08188(7) 0.93355(7) 0.63909(7) 0.0897(3) Uani 1.0 4 d .
Cl2 Cl 1.17737(8) 0.87144(6) 0.82746(7) 0.0954(3) Uani 1.0 4 d .
Cl3 Cl 1.11054(10) 0.75327(7) 0.67492(10) 0.1149(4) Uani 1.0 4 d .
O1 O 1.00241(12) 0.70740(12) 0.44346(12) 0.0536(4) Uani 1.0 4 d .
O2 O 0.95865(12) 0.73654(12) 0.29487(13) 0.0565(5) Uani 1.0 4 d .
O3 O 0.97428(12) 0.52912(12) 0.39811(12) 0.0531(4) Uani 1.0 4 d .
O4 O 0.92685(13) 0.55635(12) 0.24867(13) 0.0547(5) Uani 1.0 4 d .
N1 N 0.79885(14) 0.53587(12) 0.42876(13) 0.0428(4) Uani 1.0 4 d .
N2 N 0.65372(17) 0.48206(15) 0.42005(18) 0.0614(6) Uani 1.0 4 d .
N3 N 0.68616(14) 0.62554(12) 0.44213(13) 0.0431(4) Uani 1.0 4 d .
N4 N 0.74283(14) 0.75245(12) 0.21180(13) 0.0457(5) Uani 1.0 4 d .
N5 N 0.61131(18) 0.82517(15) 0.21242(18) 0.0640(6) Uani 1.0 4 d .
N6 N 0.61572(14) 0.67753(13) 0.21518(13) 0.0445(5) Uani 1.0 4 d .
C1 C 0.82684(17) 0.71530(15) 0.45645(16) 0.0444(5) Uani 1.0 4 d .
C2 C 0.8608(2) 0.79943(18) 0.4737(2) 0.0602(7) Uani 1.0 4 d .
C3 C 0.8118(3) 0.86553(18) 0.4908(3) 0.0665(8) Uani 1.0 4 d .
C4 C 0.7268(2) 0.85064(17) 0.49118(19) 0.0563(7) Uani 1.0 4 d .
C5 C 0.69022(17) 0.76824(15) 0.47442(15) 0.0447(5) Uani 1.0 4 d .
C6 C 0.73952(16) 0.70232(15) 0.45724(15) 0.0413(5) Uani 1.0 4 d .
C7 C 0.60196(17) 0.64459(16) 0.45051(17) 0.0463(6) Uani 1.0 4 d .
C8 C 0.52645(18) 0.59263(19) 0.4421(2) 0.0580(7) Uani 1.0 4 d .
C9 C 0.4546(2) 0.6306(2) 0.4556(3) 0.0675(8) Uani 1.0 4 d .
C10 C 0.4577(2) 0.7161(2) 0.4775(2) 0.0654(8) Uani 1.0 4 d .
C11 C 0.53197(19) 0.76712(18) 0.48585(17) 0.0546(6) Uani 1.0 4 d .
C12 C 0.60453(17) 0.73145(16) 0.47117(16) 0.0468(6) Uani 1.0 4 d .
C13 C 0.71387(17) 0.54594(15) 0.42949(16) 0.0435(5) Uani 1.0 4 d .
C14 C 0.8240(2) 0.45412(16) 0.42449(19) 0.0533(6) Uani 1.0 4 d .
C15 C 0.7672(3) 0.38566(17) 0.4171(3) 0.0630(7) Uani 1.0 4 d .
C16 C 0.6799(3) 0.40342(19) 0.4125(3) 0.0674(8) Uani 1.0 4 d .
C17 C 0.72356(17) 0.57473(15) 0.18943(16) 0.0454(5) Uani 1.0 4 d .
C18 C 0.7259(3) 0.49073(17) 0.1619(2) 0.0614(7) Uani 1.0 4 d .
C19 C 0.6495(3) 0.4335(2) 0.1404(3) 0.0776(9) Uani 1.0 4 d .
C20 C 0.5689(3) 0.4572(2) 0.1455(3) 0.0750(9) Uani 1.0 4 d .
C21 C 0.5624(2) 0.54068(18) 0.16978(19) 0.0562(6) Uani 1.0 4 d .
C22 C 0.63956(17) 0.59728(15) 0.19128(16) 0.0442(5) Uani 1.0 4 d .
C23 C 0.52320(18) 0.66952(18) 0.20981(17) 0.0527(6) Uani 1.0 4 d .
C24 C 0.4707(2) 0.7269(3) 0.2320(2) 0.0656(8) Uani 1.0 4 d .
C25 C 0.3814(3) 0.7005(3) 0.2204(3) 0.0820(10) Uani 1.0 4 d .
C26 C 0.3457(3) 0.6206(3) 0.1878(3) 0.0909(12) Uani 1.0 4 d .
C27 C 0.3982(3) 0.5618(3) 0.1680(3) 0.0815(10) Uani 1.0 4 d .
C28 C 0.48930(19) 0.5864(2) 0.1808(2) 0.0600(7) Uani 1.0 4 d .
C29 C 0.65840(17) 0.75395(15) 0.21386(16) 0.0460(5) Uani 1.0 4 d .
C30 C 0.7747(2) 0.82815(17) 0.1982(2) 0.0606(7) Uani 1.0 4 d .
C31 C 0.7281(3) 0.90294(19) 0.1913(3) 0.0759(9) Uani 1.0 4 d .
C32 C 0.6470(3) 0.89841(19) 0.2013(3) 0.0781(10) Uani 1.0 4 d .
C33 C 1.01132(17) 0.74530(16) 0.38074(19) 0.0496(6) Uani 1.0 4 d .
C34 C 1.0944(3) 0.8088(2) 0.4147(3) 0.0715(9) Uani 1.0 4 d .
C35 C 0.97526(17) 0.51571(16) 0.32421(18) 0.0471(6) Uani 1.0 4 d .
C36 C 1.0381(3) 0.44373(18) 0.3233(3) 0.0630(7) Uani 1.0 4 d .
C37 C 1.0874(2) 0.8500(2) 0.7123(3) 0.0693(9) Uani 1.0 4 d .
H2 H 0.9185 0.8121 0.4739 0.0723 Uiso 1.0 4 calc R
H3 H 0.8377 0.9205 0.5020 0.0798 Uiso 1.0 4 calc R
H4 H 0.6943 0.8947 0.5024 0.0675 Uiso 1.0 4 calc R
H8 H 0.5241 0.5348 0.4281 0.0696 Uiso 1.0 4 calc R
H9 H 0.4030 0.5974 0.4497 0.0810 Uiso 1.0 4 calc R
H10 H 0.4087 0.7393 0.4867 0.0785 Uiso 1.0 4 calc R
H11 H 0.5342 0.8246 0.5010 0.0655 Uiso 1.0 4 calc R
H14 H 0.8832 0.4440 0.4267 0.0640 Uiso 1.0 4 calc R
H15 H 0.7866 0.3299 0.4153 0.0756 Uiso 1.0 4 calc R
H16 H 0.6375 0.3586 0.4037 0.0809 Uiso 1.0 4 calc R
H18 H 0.7797 0.4724 0.1577 0.0737 Uiso 1.0 4 calc R
H19 H 0.6538 0.3780 0.1223 0.0932 Uiso 1.0 4 calc R
H20 H 0.5194 0.4182 0.1328 0.0900 Uiso 1.0 4 calc R
H24 H 0.4945 0.7814 0.2539 0.0788 Uiso 1.0 4 calc R
H25 H 0.3451 0.7378 0.2351 0.0984 Uiso 1.0 4 calc R
H26 H 0.2846 0.6055 0.1788 0.1091 Uiso 1.0 4 calc R
H27 H 0.3736 0.5074 0.1467 0.0978 Uiso 1.0 4 calc R
H30 H 0.8310 0.8291 0.1933 0.0728 Uiso 1.0 4 calc R
H31 H 0.7501 0.9545 0.1805 0.0911 Uiso 1.0 4 calc R
H32 H 0.6154 0.9490 0.2002 0.0938 Uiso 1.0 4 calc R
H34A H 1.0688 0.8659 0.4040 0.0858 Uiso 1.0 4 calc R
H34B H 1.1294 0.8003 0.3814 0.0858 Uiso 1.0 4 calc R
H34C H 1.1377 0.8005 0.4802 0.0858 Uiso 1.0 4 calc R
H36A H 1.0188 0.3913 0.3399 0.0756 Uiso 1.0 4 calc R
H36B H 1.1051 0.4555 0.3673 0.0756 Uiso 1.0 4 calc R
H36C H 1.0304 0.4384 0.2620 0.0756 Uiso 1.0 4 calc R
H37 H 1.0243 0.8460 0.7100 0.0831 Uiso 1.0 4 calc R

loop_
_atom_site_aniso_label
_atom_site_aniso_U_11
_atom_site_aniso_U_22
_atom_site_aniso_U_33
_atom_site_aniso_U_12
_atom_site_aniso_U_13
_atom_site_aniso_U_23
Pd1 0.04182(10) 0.04748(11) 0.04557(10) -0.00230(7) 0.02790(8) -0.00262(7)
Pd2 0.04047(10) 0.04517(10) 0.04419(10) -0.00454(7) 0.02197(8) -0.00045(7)
Cl1 0.0755(6) 0.1152(8) 0.0864(6) -0.0118(5) 0.0459(5) -0.0027(6)
Cl2 0.0844(6) 0.0864(6) 0.0852(6) -0.0154(5) 0.0186(5) -0.0077(5)
Cl3 0.1372(10) 0.0980(8) 0.1577(11) -0.0255(7) 0.1095(9) -0.0515(8)
O1 0.0476(9) 0.0658(11) 0.0546(10) -0.0127(8) 0.0308(8) -0.0091(9)
O2 0.0455(9) 0.0670(12) 0.0553(11) -0.0139(9) 0.0237(9) 0.0024(9)
O3 0.0559(10) 0.0600(11) 0.0559(10) 0.0087(9) 0.0373(9) 0.0015(8)
O4 0.0549(10) 0.0628(11) 0.0562(11) 0.0062(9) 0.0348(9) 0.0009(9)
N1 0.0456(10) 0.0440(10) 0.0455(10) -0.0013(8) 0.0277(9) -0.0004(8)
N2 0.0640(14) 0.0525(13) 0.0881(17) -0.0121(11) 0.0532(14) -0.0119(12)
N3 0.0402(10) 0.0483(11) 0.0460(11) 0.0007(8) 0.0251(9) 0.0017(8)
N4 0.0455(11) 0.0401(10) 0.0439(10) -0.0073(8) 0.0161(9) -0.0016(8)
N5 0.0657(15) 0.0505(13) 0.0705(15) 0.0065(11) 0.0296(13) -0.0061(11)
N6 0.0411(10) 0.0472(11) 0.0428(10) -0.0006(9) 0.0188(9) 0.0012(8)
C1 0.0459(12) 0.0474(13) 0.0446(12) -0.0026(10) 0.0260(10) -0.0029(10)
C2 0.0581(16) 0.0546(15) 0.0784(19) -0.0108(13) 0.0417(15) -0.0114(14)
C3 0.0734(19) 0.0454(15) 0.088(3) -0.0096(13) 0.0457(18) -0.0147(14)
C4 0.0630(16) 0.0506(14) 0.0607(16) 0.0062(12) 0.0348(14) -0.0059(12)
C5 0.0469(12) 0.0505(13) 0.0391(11) 0.0059(10) 0.0230(10) 0.0007(10)
C6 0.0430(12) 0.0464(12) 0.0368(11) 0.0011(10) 0.0216(10) 0.0013(9)
C7 0.0400(12) 0.0579(14) 0.0446(12) 0.0070(10) 0.0237(10) 0.0073(11)
C8 0.0444(13) 0.0630(16) 0.0703(17) 0.0026(12) 0.0312(13) 0.0088(14)
C9 0.0445(14) 0.082(2) 0.084(2) 0.0087(14) 0.0375(15) 0.0196(17)
C10 0.0514(15) 0.086(3) 0.0698(18) 0.0224(15) 0.0384(14) 0.0194(16)
C11 0.0543(15) 0.0636(16) 0.0497(14) 0.0182(13) 0.0285(12) 0.0097(12)
C12 0.0447(12) 0.0578(14) 0.0390(12) 0.0086(11) 0.0214(10) 0.0067(10)
C13 0.0457(12) 0.0475(13) 0.0426(12) -0.0018(10) 0.0258(10) -0.0002(10)
C14 0.0581(15) 0.0488(14) 0.0658(16) 0.0016(12) 0.0403(13) -0.0019(12)
C15 0.080(2) 0.0466(15) 0.083(2) -0.0029(14) 0.0556(18) -0.0050(13)
C16 0.081(2) 0.0519(15) 0.094(3) -0.0178(15) 0.0624(19) -0.0147(15)
C17 0.0495(13) 0.0419(12) 0.0446(12) -0.0059(10) 0.0230(11) -0.0025(10)
C18 0.0656(17) 0.0507(15) 0.0736(18) -0.0060(13) 0.0387(15) -0.0136(13)
C19 0.091(3) 0.0480(16) 0.099(3) -0.0214(16) 0.051(2) -0.0258(16)
C20 0.077(2) 0.0581(17) 0.095(3) -0.0299(16) 0.0469(19) -0.0189(16)
C21 0.0557(15) 0.0563(15) 0.0574(15) -0.0158(12) 0.0286(13) -0.0065(12)
C22 0.0458(12) 0.0438(12) 0.0422(12) -0.0063(10) 0.0212(10) -0.0017(10)
C23 0.0424(13) 0.0687(17) 0.0447(13) 0.0018(12) 0.0198(11) 0.0075(12)
C24 0.0558(16) 0.083(2) 0.0606(17) 0.0171(15) 0.0302(14) 0.0116(15)
C25 0.0583(18) 0.114(3) 0.082(3) 0.024(2) 0.0411(17) 0.022(2)
C26 0.0509(18) 0.132(4) 0.098(3) 0.002(2) 0.0422(19) 0.016(3)
C27 0.0609(19) 0.100(3) 0.087(3) -0.0219(18) 0.0392(18) 0.001(2)
C28 0.0485(14) 0.0741(18) 0.0600(16) -0.0090(13) 0.0287(13) 0.0006(14)
C29 0.0480(13) 0.0442(13) 0.0389(12) -0.0017(10) 0.0162(10) -0.0031(9)
C30 0.0570(16) 0.0482(15) 0.0633(17) -0.0127(12) 0.0193(13) 0.0039(12)
C31 0.077(3) 0.0428(15) 0.090(3) -0.0090(15) 0.0273(18) 0.0028(15)
C32 0.087(3) 0.0418(15) 0.088(3) 0.0050(15) 0.0290(19) -0.0095(15)
C33 0.0421(12) 0.0511(14) 0.0612(16) -0.0079(11) 0.0298(12) -0.0053(11)
C34 0.0634(18) 0.074(2) 0.076(2) -0.0288(16) 0.0335(16) -0.0095(16)
C35 0.0460(13) 0.0481(13) 0.0578(14) -0.0023(11) 0.0339(12) -0.0024(11)
C36 0.0749(19) 0.0551(16) 0.0774(19) 0.0118(14) 0.0517(17) 0.0004(14)
C37 0.0511(16) 0.090(3) 0.079(2) -0.0113(15) 0.0411(15) -0.0217(17)

loop_
_atom_type_symbol
_atom_type_description
_atom_type_scat_dispersion_real
_atom_type_scat_dispersion_imag
_atom_type_scat_source
C C 0.0033 0.0016
;
International Tables for Crystallography
(1992, Vol. C, Tables 4.2.6.8 and 6.1.1.4)
;
H H 0.0000 0.0000
;
International Tables for Crystallography
(1992, Vol. C, Table 6.1.1.4)
;
O O 0.0106 0.0060
;
International Tables for Crystallography
(1992, Vol. C, Tables 4.2.6.8 and 6.1.1.4)
;
N N 0.0061 0.0033
;
International Tables for Crystallography
(1992, Vol. C, Tables 4.2.6.8 and 6.1.1.4)
;
Cl Cl 0.1484 0.1585
;
International Tables for Crystallography
(1992, Vol. C, Tables 4.2.6.8 and 6.1.1.4)
;
Pd Pd -0.9988 1.0072
;
International Tables for Crystallography
(1992, Vol. C, Tables 4.2.6.8 and 6.1.1.4)
;

loop_
_geom_angle_atom_site_label_1
_geom_angle_atom_site_label_2
_geom_angle_atom_site_label_3
_geom_angle
_geom_angle_publ_flag
Pd2 Pd1 O1 80.63(5) yes
Pd2 Pd1 O3 76.23(5) yes
Pd2 Pd1 N1 105.44(6) yes
Pd2 Pd1 C1 103.25(7) yes
O1 Pd1 O3 85.19(8) yes
O1 Pd1 N1 172.87(7) yes
O1 Pd1 C1 91.72(10) yes
O3 Pd1 N1 92.57(9) yes
O3 Pd1 C1 176.91(10) yes
N1 Pd1 C1 90.50(11) yes
Pd1 Pd2 O2 81.85(6) yes
Pd1 Pd2 O4 86.41(6) yes
Pd1 Pd2 N4 98.27(7) yes
Pd1 Pd2 C17 94.27(8) yes
O2 Pd2 O4 87.34(8) yes
O2 Pd2 N4 91.31(8) yes
O2 Pd2 C17 176.09(10) yes
O4 Pd2 N4 174.90(10) yes
O4 Pd2 C17 91.89(10) yes
N4 Pd2 C17 89.78(10) yes
Pd1 O1 C33 128.27(14) yes
Pd2 O2 C33 122.2(2) yes
Pd1 O3 C35 129.20(16) yes
Pd2 O4 C35 122.2(3) yes
Pd1 N1 C13 130.57(16) yes
Pd1 N1 C14 114.1(2) yes
C13 N1 C14 115.3(3) yes
C13 N2 C16 118.1(3) yes
C6 N3 C7 107.8(2) yes
C6 N3 C13 126.3(3) yes
C7 N3 C13 125.8(3) yes
Pd2 N4 C29 128.75(17) yes
Pd2 N4 C30 114.9(2) yes
C29 N4 C30 116.3(3) yes
C29 N5 C32 117.0(4) yes
C22 N6 C23 108.0(2) yes
C22 N6 C29 124.4(3) yes
C23 N6 C29 124.7(3) yes
Pd1 C1 C2 122.3(3) yes
Pd1 C1 C6 123.16(18) yes
C2 C1 C6 114.5(3) yes
C1 C2 C3 123.0(4) yes
C2 C3 C4 121.0(3) yes
C3 C4 C5 118.2(3) yes
C4 C5 C6 120.5(3) yes
C4 C5 C12 132.0(3) yes
C6 C5 C12 107.5(3) yes
N3 C6 C1 128.6(3) yes
N3 C6 C5 108.6(3) yes
C1 C6 C5 122.8(3) yes
N3 C7 C8 131.1(3) yes
N3 C7 C12 108.0(3) yes
C8 C7 C12 120.9(3) yes
C7 C8 C9 117.3(3) yes
C8 C9 C10 122.0(4) yes
C9 C10 C11 120.6(4) yes
C10 C11 C12 119.0(3) yes
C5 C12 C7 108.1(3) yes
C5 C12 C11 131.7(3) yes
C7 C12 C11 120.2(3) yes
N1 C13 N2 124.2(3) yes
N1 C13 N3 119.9(3) yes
N2 C13 N3 115.9(3) yes
N1 C14 C15 123.5(4) yes
C14 C15 C16 116.4(3) yes
N2 C16 C15 122.4(3) yes
Pd2 C17 C18 123.7(3) yes
Pd2 C17 C22 120.80(18) yes
C18 C17 C22 115.2(3) yes
C17 C18 C19 121.8(4) yes
C18 C19 C20 121.4(4) yes
C19 C20 C21 118.5(4) yes
C20 C21 C22 119.4(4) yes
C20 C21 C28 133.0(4) yes
C22 C21 C28 107.6(3) yes
N6 C22 C17 128.1(3) yes
N6 C22 C21 108.2(3) yes
C17 C22 C21 123.6(3) yes
N6 C23 C24 130.8(3) yes
N6 C23 C28 108.1(3) yes
C24 C23 C28 121.0(3) yes
C23 C24 C25 117.9(4) yes
C24 C25 C26 121.3(5) yes
C25 C26 C27 121.5(4) yes
C26 C27 C28 118.2(4) yes
C21 C28 C23 108.0(3) yes
C21 C28 C27 132.1(3) yes
C23 C28 C27 119.9(4) yes
N4 C29 N5 124.2(3) yes
N4 C29 N6 118.8(3) yes
N5 C29 N6 117.0(3) yes
N4 C30 C31 122.8(4) yes
C30 C31 C32 116.4(4) yes
N5 C32 C31 123.0(4) yes
O1 C33 O2 126.9(3) yes
O1 C33 C34 115.6(3) yes
O2 C33 C34 117.5(3) yes
O3 C35 O4 125.9(3) yes
O3 C35 C36 117.5(3) yes
O4 C35 C36 116.5(3) yes
Cl1 C37 Cl2 110.03(18) yes
Cl1 C37 Cl3 110.7(3) yes
Cl2 C37 Cl3 110.57(17) yes
C1 C2 H2 118.521 no
C3 C2 H2 118.521 no
C2 C3 H3 119.485 no
C4 C3 H3 119.480 no
C3 C4 H4 120.913 no
C5 C4 H4 120.917 no
C7 C8 H8 121.343 no
C9 C8 H8 121.320 no
C8 C9 H9 118.994 no
C10 C9 H9 119.002 no
C9 C10 H10 119.697 no
C11 C10 H10 119.701 no
C10 C11 H11 120.532 no
C12 C11 H11 120.505 no
N1 C14 H14 118.252 no
C15 C14 H14 118.258 no
C14 C15 H15 121.813 no
C16 C15 H15 121.820 no
N2 C16 H16 118.813 no
C15 C16 H16 118.800 no
C17 C18 H18 119.074 no
C19 C18 H18 119.085 no
C18 C19 H19 119.310 no
C20 C19 H19 119.300 no
C19 C20 H20 120.731 no
C21 C20 H20 120.721 no
C23 C24 H24 121.023 no
C25 C24 H24 121.030 no
C24 C25 H25 119.352 no
C26 C25 H25 119.336 no
C25 C26 H26 119.234 no
C27 C26 H26 119.219 no
C26 C27 H27 120.886 no
C28 C27 H27 120.896 no
N4 C30 H30 118.601 no
C31 C30 H30 118.615 no
C30 C31 H31 121.806 no
C32 C31 H31 121.804 no
N5 C32 H32 118.477 no
C31 C32 H32 118.476 no
C33 C34 H34A 109.468 no
C33 C34 H34B 109.472 no
C33 C34 H34C 109.471 no
H34A C34 H34B 109.474 no
H34A C34 H34C 109.468 no
H34B C34 H34C 109.475 no
C35 C36 H36A 109.465 no
C35 C36 H36B 109.475 no
C35 C36 H36C 109.481 no
H36A C36 H36B 109.463 no
H36A C36 H36C 109.474 no
H36B C36 H36C 109.470 no
Cl1 C37 H37 108.507 no
Cl2 C37 H37 108.503 no
Cl3 C37 H37 108.501 no

loop_
_geom_bond_atom_site_label_1
_geom_bond_atom_site_label_2
_geom_bond_distance
_geom_bond_publ_flag
Pd1 Pd2 2.8783(3) yes
Pd1 O1 2.060(2) yes
Pd1 O3 2.171(3) yes
Pd1 N1 2.046(3) yes
Pd1 C1 1.956(3) yes
Pd2 O2 2.1547(18) yes
Pd2 O4 2.041(2) yes
Pd2 N4 2.020(2) yes
Pd2 C17 1.948(3) yes
Cl1 C37 1.752(4) yes
Cl2 C37 1.754(3) yes
Cl3 C37 1.739(4) yes
O1 C33 1.259(4) yes
O2 C33 1.247(3) yes
O3 C35 1.244(4) yes
O4 C35 1.265(3) yes
N1 C13 1.355(4) yes
N1 C14 1.351(4) yes
N2 C13 1.333(4) yes
N2 C16 1.323(4) yes
N3 C6 1.416(3) yes
N3 C7 1.432(4) yes
N3 C13 1.369(4) yes
N4 C29 1.349(4) yes
N4 C30 1.347(4) yes
N5 C29 1.333(4) yes
N5 C32 1.328(5) yes
N6 C22 1.421(4) yes
N6 C23 1.423(4) yes
N6 C29 1.377(4) yes
C1 C2 1.396(4) yes
C1 C6 1.398(4) yes
C2 C3 1.399(5) yes
C3 C4 1.364(6) yes
C4 C5 1.383(4) yes
C5 C6 1.402(4) yes
C5 C12 1.445(4) yes
C7 C8 1.391(5) yes
C7 C12 1.396(4) yes
C8 C9 1.391(6) yes
C9 C10 1.380(5) yes
C10 C11 1.367(5) yes
C11 C12 1.397(5) yes
C14 C15 1.363(5) yes
C15 C16 1.368(6) yes
C17 C18 1.397(4) yes
C17 C22 1.385(5) yes
C18 C19 1.399(5) yes
C19 C20 1.367(7) yes
C20 C21 1.384(5) yes
C21 C22 1.401(4) yes
C21 C28 1.443(5) yes
C23 C24 1.387(5) yes
C23 C28 1.398(4) yes
C24 C25 1.387(6) yes
C25 C26 1.367(6) yes
C26 C27 1.379(7) yes
C27 C28 1.399(5) yes
C30 C31 1.356(5) yes
C31 C32 1.370(7) yes
C33 C34 1.514(4) yes
C35 C36 1.505(5) yes
C2 H2 0.930 no
C3 H3 0.930 no
C4 H4 0.930 no
C8 H8 0.930 no
C9 H9 0.930 no
C10 H10 0.930 no
C11 H11 0.930 no
C14 H14 0.930 no
C15 H15 0.930 no
C16 H16 0.930 no
C18 H18 0.930 no
C19 H19 0.930 no
C20 H20 0.930 no
C24 H24 0.930 no
C25 H25 0.930 no
C26 H26 0.930 no
C27 H27 0.930 no
C30 H30 0.930 no
C31 H31 0.930 no
C32 H32 0.930 no
C34 H34A 0.960 no
C34 H34B 0.960 no
C34 H34C 0.960 no
C36 H36A 0.960 no
C36 H36B 0.960 no
C36 H36C 0.960 no
C37 H37 0.980 no

loop_
_geom_contact_atom_site_label_1
_geom_contact_atom_site_label_2
_geom_contact_distance
_geom_contact_publ_flag
_geom_contact_site_symmetry_2
Pd1 N3 3.394(3) no .
Pd2 N6 3.311(3) no .
O1 C2 2.900(5) no .
O1 C35 3.494(4) no .
O2 C30 2.907(4) no .
O2 C35 3.480(4) no .
O3 C14 2.863(5) no .
O3 C33 3.467(4) no .
O4 C18 2.945(4) no .
O4 C33 3.520(3) no .
N1 C6 2.882(4) no .
N1 C16 2.718(4) no .
N1 C17 3.569(4) no .
N1 C22 3.587(3) no .
N2 C7 2.790(4) no .
N2 C8 2.806(5) no .
N2 C14 2.685(5) no .
N3 N6 3.436(3) no .
N3 C4 3.599(4) no .
N3 C14 3.553(4) no .
N3 C16 3.503(4) no .
N3 C23 3.471(3) no .
N4 C22 2.849(4) no .
N4 C32 2.696(4) no .
N5 C23 2.793(4) no .
N5 C24 2.845(5) no .
N5 C30 2.700(5) no .
N6 C6 3.494(3) no .
N6 C20 3.592(4) no .
N6 C30 3.550(4) no .
N6 C32 3.513(4) no .
C1 C4 2.862(5) no .
C1 C13 3.100(4) no .
C1 C29 3.598(3) no .
C2 C5 2.738(5) no .
C2 C33 3.507(6) no .
C3 C6 2.739(4) no .
C4 C11 3.299(5) no .
C7 C10 2.762(5) no .
C7 C23 3.548(4) no .
C7 C24 3.402(4) no .
C8 C11 2.813(5) no .
C8 C13 3.149(5) no .
C9 C12 2.747(5) no .
C12 C24 3.436(4) no .
C13 C15 2.684(4) no .
C13 C22 3.593(4) no .
C17 C20 2.847(5) no .
C17 C29 3.080(4) no .
C17 C35 3.584(4) no .
C18 C21 2.757(6) no .
C18 C35 3.521(4) no .
C19 C22 2.725(5) no .
C20 C27 3.324(6) no .
C21 C29 3.586(4) no .
C23 C26 2.748(6) no .
C24 C27 2.810(5) no .
C24 C29 3.147(5) no .
C25 C28 2.757(6) no .
C28 C29 3.584(4) no .
C29 C31 2.680(5) no .
Pd1 O3 3.5253(17) no 3_766
Pd2 C4 3.511(3) no 4_564
Cl3 O1 3.402(3) no .
O1 Cl3 3.402(3) no .
O1 C14 3.569(3) no 3_766
O1 C15 3.517(4) no 3_766
O2 C37 3.246(5) no 4_564
O3 Pd1 3.5253(17) no 3_766
O3 O3 3.177(3) no 3_766
O3 N1 3.451(3) no 3_766
O3 C14 3.093(3) no 3_766
O4 C37 3.227(5) no 4_564
N1 O3 3.451(3) no 3_766
N4 C5 3.594(4) no 4_564
N4 C11 3.580(3) no 4_564
N4 C12 3.469(3) no 4_564
N5 C10 3.470(4) no 4_564
N6 C11 3.445(4) no 4_564
C4 Pd2 3.511(3) no 4_565
C4 C17 3.496(5) no 4_565
C5 N4 3.594(4) no 4_565
C5 C30 3.581(4) no 4_565
C7 C31 3.534(5) no 4_565
C10 N5 3.470(4) no 4_565
C11 N4 3.580(3) no 4_565
C11 N6 3.445(4) no 4_565
C11 C20 3.559(4) no 2_655
C11 C29 3.291(4) no 4_565
C12 N4 3.469(3) no 4_565
C12 C30 3.490(4) no 4_565
C14 O1 3.569(3) no 3_766
C14 O3 3.093(3) no 3_766
C15 O1 3.517(4) no 3_766
C17 C4 3.496(5) no 4_564
C20 C11 3.559(4) no 2_645
C29 C11 3.291(4) no 4_564
C30 C5 3.581(4) no 4_564
C30 C12 3.490(4) no 4_564
C31 C7 3.534(5) no 4_564
C37 O2 3.246(5) no 4_565
C37 O4 3.227(5) no 4_565
Pd1 H2 3.0040 no .
Pd1 H14 2.8300 no .
Pd2 H18 3.0437 no .
Pd2 H30 2.8343 no .
O1 H2 2.3114 no .
O1 H34A 2.8869 no .
O1 H34B 3.0304 no .
O1 H34C 2.4011 no .
O2 H2 3.5161 no .
O2 H30 2.3727 no .
O2 H34A 2.6956 no .
O2 H34B 2.5468 no .
O2 H34C 3.1306 no .
O3 H14 2.1735 no .
O3 H36A 2.5930 no .
O3 H36B 2.6215 no .
O3 H36C 3.1291 no .
O4 H18 2.4344 no .
O4 H36A 2.9794 no .
O4 H36B 2.9653 no .
O4 H36C 2.4004 no .
N1 H15 3.2287 no .
N2 H8 2.2679 no .
N2 H15 3.1976 no .
N3 H8 2.8312 no .
N4 H31 3.2142 no .
N5 H24 2.3602 no .
N5 H31 3.2094 no .
N6 H24 2.8109 no .
C1 H3 3.2815 no .
C2 H4 3.2493 no .
C4 H2 3.2293 no .
C4 H11 3.1466 no .
C5 H3 3.2001 no .
C5 H11 2.8440 no .
C5 H24 3.4235 no .
C6 H2 3.1972 no .
C6 H4 3.2622 no .
C7 H9 3.2174 no .
C7 H11 3.2629 no .
C7 H24 3.5415 no .
C8 H10 3.2551 no .
C9 H11 3.2279 no .
C9 H25 3.5818 no .
C10 H8 3.2636 no .
C10 H25 3.5000 no .
C11 H4 3.1494 no .
C11 H9 3.2167 no .
C11 H24 3.5780 no .
C12 H4 2.8407 no .
C12 H8 3.2691 no .
C12 H10 3.2240 no .
C12 H24 3.2135 no .
C13 H8 2.9863 no .
C13 H14 3.1295 no .
C13 H16 3.1170 no .
C14 H16 3.1628 no .
C16 H8 3.3092 no .
C16 H14 3.1611 no .
C17 H19 3.2712 no .
C18 H20 3.2527 no .
C20 H18 3.2381 no .
C20 H27 3.1870 no .
C21 H19 3.2048 no .
C21 H27 2.8572 no .
C22 H18 3.1959 no .
C22 H20 3.2503 no .
C23 H25 3.2184 no .
C23 H27 3.2648 no .
C24 H26 3.2321 no .
C25 H27 3.2356 no .
C26 H24 3.2406 no .
C27 H20 3.1830 no .
C27 H25 3.2276 no .
C28 H20 2.8534 no .
C28 H24 3.2656 no .
C28 H26 3.2254 no .
C29 H24 2.9965 no .
C29 H30 3.1320 no .
C29 H32 3.1089 no .
C30 H32 3.1563 no .
C32 H24 3.4553 no .
C32 H30 3.1597 no .
C33 H2 2.7957 no .
C33 H30 3.2694 no .
C34 H2 3.3651 no .
C35 H14 2.9396 no .
C35 H18 3.0258 no .
H2 H3 2.3008 no .
H2 H34A 3.2165 no .
H2 H34C 3.4123 no .
H3 H4 2.2997 no .
H4 H11 2.7418 no .
H8 H9 2.3251 no .
H8 H16 3.4158 no .
H9 H10 2.2920 no .
H10 H11 2.3004 no .
H14 H15 2.2933 no .
H14 H36A 3.2120 no .
H15 H16 2.3074 no .
H18 H19 2.3059 no .
H18 H36C 3.4869 no .
H19 H20 2.2973 no .
H20 H27 2.7927 no .
H24 H25 2.3221 no .
H24 H32 3.5989 no .
H25 H26 2.2775 no .
H26 H27 2.3104 no .
H30 H31 2.2915 no .
H31 H32 2.3041 no .
Pd1 H14 3.3063 no 3_766
Pd1 H36A 3.3721 no 3_766
Pd1 H36B 3.5877 no 3_766
Pd2 H4 3.4332 no 4_564
Pd2 H37 3.2270 no 4_564
Cl1 H2 3.2778 no .
Cl1 H3 3.3755 no .
Cl1 H26 2.9922 no 4_665
Cl1 H31 3.3411 no 3_776
Cl1 H36C 3.2254 no 4_565
Cl2 H9 3.1439 no 4_665
Cl2 H31 2.9803 no 3_776
Cl2 H34B 3.0401 no 4_565
Cl2 H36B 3.1301 no 4_565
Cl2 H36C 3.5939 no 4_565
Cl3 H2 3.3324 no .
Cl3 H14 3.5365 no 3_766
Cl3 H15 2.9859 no 3_766
Cl3 H25 3.3261 no 4_665
Cl3 H26 3.4994 no 4_665
Cl3 H34B 3.3747 no 4_565
Cl3 H34C 3.5219 no .
Cl3 H36A 2.9736 no 3_766
O1 H14 3.1047 no 3_766
O1 H15 3.0314 no 3_766
O2 H36A 3.4219 no 2_755
O2 H36C 3.3230 no 2_755
O2 H37 2.4740 no 4_564
O3 H14 2.6776 no 3_766
O4 H37 2.4629 no 4_564
N1 H36B 2.9322 no 3_766
N2 H9 2.9743 no 3_666
N3 H36B 3.4806 no 3_766
N5 H16 3.4526 no 2_655
N6 H11 3.1061 no 4_564
C1 H36A 3.4531 no 3_766
C2 H37 3.5290 no .
C3 H27 3.4749 no 2_655
C3 H37 3.5274 no .
C4 H20 3.5410 no 2_655
C4 H27 3.1838 no 2_655
C5 H30 3.5182 no 4_565
C6 H30 3.4562 no 4_565
C8 H8 3.2970 no 3_666
C8 H9 3.3607 no 3_666
C8 H32 3.2226 no 2_645
C9 H8 3.1385 no 3_666
C9 H16 3.2930 no 3_666
C10 H16 3.2179 no 3_666
C10 H19 3.0589 no 2_655
C11 H19 3.1012 no 2_655
C11 H20 2.9171 no 2_655
C12 H20 3.4625 no 2_655
C13 H36B 3.1533 no 3_766
C14 H36B 3.3542 no 3_766
C15 H25 3.2245 no 2_645
C15 H34C 3.3308 no 3_766
C16 H9 3.1304 no 3_666
C16 H10 3.4635 no 3_666
C16 H24 3.3610 no 2_645
C16 H25 3.4409 no 2_645
C17 H4 2.9242 no 4_564
C17 H11 3.4491 no 4_564
C18 H4 3.0144 no 4_564
C19 H10 3.5441 no 2_645
C19 H11 3.1731 no 2_645
C20 H11 2.9848 no 2_645
C20 H24 3.5999 no 2_645
C21 H11 3.3404 no 4_564
C22 H11 2.9923 no 4_564
C23 H10 3.5048 no 4_564
C23 H11 3.5328 no 4_564
C24 H16 2.8971 no 2_655
C25 H15 3.2060 no 2_655
C25 H16 3.1290 no 2_655
C26 H32 3.1424 no 2_645
C26 H34C 3.5958 no 4_464
C27 H4 3.5801 no 2_645
C27 H32 2.8886 no 2_645
C29 H11 3.2993 no 4_564
C30 H36B 3.2788 no 2_755
C30 H36C 3.2963 no 2_755
C31 H36B 3.3220 no 2_755
C31 H36C 3.5369 no 2_755
C32 H8 3.2717 no 2_655
C32 H27 3.1776 no 2_655
C33 H15 3.5040 no 3_766
C33 H37 3.2513 no 4_564
C34 H15 3.3013 no 3_766
C34 H36C 3.2893 no 2_755
C35 H37 3.2030 no 4_564
C36 H30 2.8481 no 2_745
C36 H31 3.3751 no 2_745
C36 H34A 3.4850 no 2_745
C37 H2 3.5456 no .
C37 H26 3.4858 no 4_665
C37 H34B 3.4526 no 4_565
H2 Cl1 3.2778 no .
H2 Cl3 3.3324 no .
H2 C37 3.5456 no .
H2 H37 3.4378 no .
H3 Cl1 3.3755 no .
H3 H18 3.5432 no 4_565
H3 H27 3.3020 no 2_655
H3 H37 3.4393 no .
H4 Pd2 3.4332 no 4_565
H4 C17 2.9242 no 4_565
H4 C18 3.0144 no 4_565
H4 C27 3.5801 no 2_655
H4 H18 3.0494 no 4_565
H4 H20 3.0084 no 2_655
H4 H27 2.7752 no 2_655
H8 C8 3.2970 no 3_666
H8 C9 3.1385 no 3_666
H8 C32 3.2717 no 2_645
H8 H8 3.0274 no 3_666
H8 H9 2.7150 no 3_666
H8 H32 2.5549 no 2_645
H9 Cl2 3.1439 no 4_464
H9 N2 2.9743 no 3_666
H9 C8 3.3607 no 3_666
H9 C16 3.1304 no 3_666
H9 H8 2.7150 no 3_666
H9 H16 2.8715 no 3_666
H9 H31 3.2124 no 2_645
H9 H32 3.2990 no 2_645
H10 C16 3.4635 no 3_666
H10 C19 3.5441 no 2_655
H10 C23 3.5048 no 4_565
H10 H16 2.7284 no 3_666
H10 H19 2.6764 no 2_655
H11 N6 3.1061 no 4_565
H11 C17 3.4491 no 4_565
H11 C19 3.1731 no 2_655
H11 C20 2.9848 no 2_655
H11 C21 3.3404 no 4_565
H11 C22 2.9923 no 4_565
H11 C23 3.5328 no 4_565
H11 C29 3.2993 no 4_565
H11 H19 2.7702 no 2_655
H11 H20 2.4271 no 2_655
H14 Pd1 3.3063 no 3_766
H14 Cl3 3.5365 no 3_766
H14 O1 3.1047 no 3_766
H14 O3 2.6776 no 3_766
H15 Cl3 2.9859 no 3_766
H15 O1 3.0314 no 3_766
H15 C25 3.2060 no 2_645
H15 C33 3.5040 no 3_766
H15 C34 3.3013 no 3_766
H15 H25 2.7311 no 2_645
H15 H34B 3.5718 no 3_766
H15 H34C 2.5549 no 3_766
H16 N5 3.4526 no 2_645
H16 C9 3.2930 no 3_666
H16 C10 3.2179 no 3_666
H16 C24 2.8971 no 2_645
H16 C25 3.1290 no 2_645
H16 H9 2.8715 no 3_666
H16 H10 2.7284 no 3_666
H16 H24 2.6851 no 2_645
H16 H25 3.0821 no 2_645
H18 H3 3.5432 no 4_564
H18 H4 3.0494 no 4_564
H18 H34A 3.4527 no 2_745
H18 H34B 3.2610 no 2_745
H19 C10 3.0589 no 2_645
H19 C11 3.1012 no 2_645
H19 H10 2.6764 no 2_645
H19 H11 2.7702 no 2_645
H19 H25 3.2091 no 2_645
H20 C4 3.5410 no 2_645
H20 C11 2.9171 no 2_645
H20 C12 3.4625 no 2_645
H20 H4 3.0084 no 2_645
H20 H11 2.4271 no 2_645
H20 H24 2.9194 no 2_645
H20 H25 3.5609 no 2_645
H24 C16 3.3610 no 2_655
H24 C20 3.5999 no 2_655
H24 H16 2.6851 no 2_655
H24 H20 2.9194 no 2_655
H25 Cl3 3.3261 no 4_464
H25 C15 3.2245 no 2_655
H25 C16 3.4409 no 2_655
H25 H15 2.7311 no 2_655
H25 H16 3.0821 no 2_655
H25 H19 3.2091 no 2_655
H25 H20 3.5609 no 2_655
H26 Cl1 2.9922 no 4_464
H26 Cl3 3.4994 no 4_464
H26 C37 3.4858 no 4_464
H26 H31 3.5375 no 2_645
H26 H32 3.0592 no 2_645
H26 H34C 3.2826 no 4_464
H27 C3 3.4749 no 2_645
H27 C4 3.1838 no 2_645
H27 C32 3.1776 no 2_645
H27 H3 3.3020 no 2_645
H27 H4 2.7752 no 2_645
H27 H32 2.6092 no 2_645
H30 C5 3.5182 no 4_564
H30 C6 3.4562 no 4_564
H30 C36 2.8481 no 2_755
H30 H36A 2.8533 no 2_755
H30 H36B 2.6305 no 2_755
H30 H36C 2.5801 no 2_755
H31 Cl1 3.3411 no 3_776
H31 Cl2 2.9803 no 3_776
H31 C36 3.3751 no 2_755
H31 H9 3.2124 no 2_655
H31 H26 3.5375 no 2_655
H31 H36B 2.7582 no 2_755
H31 H36C 3.1152 no 2_755
H32 C8 3.2226 no 2_655
H32 C26 3.1424 no 2_655
H32 C27 2.8886 no 2_655
H32 H8 2.5549 no 2_655
H32 H9 3.2990 no 2_655
H32 H26 3.0592 no 2_655
H32 H27 2.6092 no 2_655
H34A C36 3.4850 no 2_755
H34A H18 3.4527 no 2_755
H34A H36A 3.5736 no 2_755
H34A H36C 2.6473 no 2_755
H34B Cl2 3.0401 no 4_564
H34B Cl3 3.3747 no 4_564
H34B C37 3.4526 no 4_564
H34B H15 3.5718 no 3_766
H34B H18 3.2610 no 2_755
H34B H36A 3.5211 no 2_755
H34B H36C 3.2762 no 2_755
H34B H37 3.3682 no 4_564
H34C Cl3 3.5219 no .
H34C C15 3.3308 no 3_766
H34C C26 3.5958 no 4_665
H34C H15 2.5549 no 3_766
H34C H26 3.2826 no 4_665
H36A Pd1 3.3721 no 3_766
H36A Cl3 2.9736 no 3_766
H36A O2 3.4219 no 2_745
H36A C1 3.4531 no 3_766
H36A H30 2.8533 no 2_745
H36A H34A 3.5736 no 2_745
H36A H34B 3.5211 no 2_745
H36B Pd1 3.5877 no 3_766
H36B Cl2 3.1301 no 4_564
H36B N1 2.9322 no 3_766
H36B N3 3.4806 no 3_766
H36B C13 3.1533 no 3_766
H36B C14 3.3542 no 3_766
H36B C30 3.2788 no 2_745
H36B C31 3.3220 no 2_745
H36B H30 2.6305 no 2_745
H36B H31 2.7582 no 2_745
H36C Cl1 3.2254 no 4_564
H36C Cl2 3.5939 no 4_564
H36C O2 3.3230 no 2_745
H36C C30 3.2963 no 2_745
H36C C31 3.5369 no 2_745
H36C C34 3.2893 no 2_745
H36C H30 2.5801 no 2_745
H36C H31 3.1152 no 2_745
H36C H34A 2.6473 no 2_745
H36C H34B 3.2762 no 2_745
H36C H37 3.4696 no 4_564
H37 Pd2 3.2270 no 4_565
H37 O2 2.4740 no 4_565
H37 O4 2.4629 no 4_565
H37 C2 3.5290 no .
H37 C3 3.5274 no .
H37 C33 3.2513 no 4_565
H37 C35 3.2030 no 4_565
H37 H2 3.4378 no .
H37 H3 3.4393 no .
H37 H34B 3.3682 no 4_565
H37 H36C 3.4696 no 4_565

loop_
_geom_torsion_atom_site_label_1
_geom_torsion_atom_site_label_2
_geom_torsion_atom_site_label_3
_geom_torsion_atom_site_label_4
_geom_torsion
_geom_torsion_publ_flag
Pd2 Pd1 O1 C33 3.84(16) no
O1 Pd1 Pd2 O2 -1.74(6) no
O1 Pd1 Pd2 O4 86.08(6) no
O1 Pd1 Pd2 N4 -91.89(6) no
O1 Pd1 Pd2 C17 177.71(6) no
Pd2 Pd1 O3 C35 1.48(14) no
O3 Pd1 Pd2 O2 -89.04(5) no
O3 Pd1 Pd2 O4 -1.22(5) no
O3 Pd1 Pd2 N4 -179.19(5) no
O3 Pd1 Pd2 C17 90.41(5) no
Pd2 Pd1 N1 C13 -92.48(16) no
Pd2 Pd1 N1 C14 85.06(11) no
N1 Pd1 Pd2 O2 -177.91(7) no
N1 Pd1 Pd2 O4 -90.09(7) no
N1 Pd1 Pd2 N4 91.94(7) no
N1 Pd1 Pd2 C17 1.54(7) no
Pd2 Pd1 C1 C2 -78.96(15) no
Pd2 Pd1 C1 C6 98.42(16) no
C1 Pd1 Pd2 O2 87.82(8) no
C1 Pd1 Pd2 O4 175.64(8) no
C1 Pd1 Pd2 N4 -2.32(8) no
C1 Pd1 Pd2 C17 -92.73(8) no
O1 Pd1 O3 C35 -80.03(16) no
O3 Pd1 O1 C33 80.65(17) no
O1 Pd1 C1 C2 1.82(16) no
O1 Pd1 C1 C6 179.20(16) no
C1 Pd1 O1 C33 -99.31(18) no
O3 Pd1 N1 C13 -168.91(16) no
O3 Pd1 N1 C14 8.64(12) no
N1 Pd1 O3 C35 106.75(16) no
N1 Pd1 C1 C2 175.05(16) no
N1 Pd1 C1 C6 -7.58(16) no
C1 Pd1 N1 C13 11.42(17) no
C1 Pd1 N1 C14 -171.04(13) no
Pd1 Pd2 O2 C33 0.77(14) no
Pd1 Pd2 O4 C35 1.68(14) no
Pd1 Pd2 N4 C29 -65.08(15) no
Pd1 Pd2 N4 C30 110.39(12) no
Pd1 Pd2 C17 C18 -98.79(18) no
Pd1 Pd2 C17 C22 74.63(16) no
O2 Pd2 O4 C35 83.68(15) no
O4 Pd2 O2 C33 -85.98(16) no
O2 Pd2 N4 C29 -147.04(16) no
O2 Pd2 N4 C30 28.44(13) no
N4 Pd2 O2 C33 98.94(16) no
O4 Pd2 C17 C18 -12.25(19) no
O4 Pd2 C17 C22 161.17(17) no
C17 Pd2 O4 C35 -92.48(16) no
N4 Pd2 C17 C18 162.93(19) no
N4 Pd2 C17 C22 -23.64(17) no
C17 Pd2 N4 C29 29.21(17) no
C17 Pd2 N4 C30 -155.32(14) no
Pd1 O1 C33 O2 -4.7(5) no
Pd1 O1 C33 C34 174.41(13) no
Pd2 O2 C33 O1 1.8(4) no
Pd2 O2 C33 C34 -177.30(13) no
Pd1 O3 C35 O4 -0.7(4) no
Pd1 O3 C35 C36 -179.53(12) no
Pd2 O4 C35 O3 -1.2(4) no
Pd2 O4 C35 C36 177.65(12) no
Pd1 N1 C13 N2 172.83(14) no
Pd1 N1 C13 N3 -8.3(3) no
Pd1 N1 C14 C15 -175.04(18) no
C13 N1 C14 C15 2.9(4) no
C14 N1 C13 N2 -4.7(4) no
C14 N1 C13 N3 174.1(2) no
C13 N2 C16 C15 2.2(5) no
C16 N2 C13 N1 2.3(4) no
C16 N2 C13 N3 -176.6(3) no
C6 N3 C7 C8 180.0(2) no
C6 N3 C7 C12 -0.5(3) no
C7 N3 C6 C1 179.73(19) no
C7 N3 C6 C5 -0.2(3) no
C6 N3 C13 N1 -1.5(4) no
C6 N3 C13 N2 177.44(18) no
C13 N3 C6 C1 4.7(4) no
C13 N3 C6 C5 -175.22(19) no
C7 N3 C13 N1 -175.65(19) no
C7 N3 C13 N2 3.3(3) no
C13 N3 C7 C8 -4.9(4) no
C13 N3 C7 C12 174.58(18) no
Pd2 N4 C29 N5 168.70(14) no
Pd2 N4 C29 N6 -13.0(3) no
Pd2 N4 C30 C31 -172.96(17) no
C29 N4 C30 C31 3.1(4) no
C30 N4 C29 N5 -6.7(4) no
C30 N4 C29 N6 171.6(2) no
C29 N5 C32 C31 0.1(5) no
C32 N5 C29 N4 5.2(4) no
C32 N5 C29 N6 -173.1(3) no
C22 N6 C23 C24 175.3(3) no
C22 N6 C23 C28 -1.4(3) no
C23 N6 C22 C17 -178.2(2) no
C23 N6 C22 C21 1.0(3) no
C22 N6 C29 N4 -16.6(3) no
C22 N6 C29 N5 161.84(18) no
C29 N6 C22 C17 20.6(4) no
C29 N6 C22 C21 -160.19(17) no
C23 N6 C29 N4 -174.68(19) no
C23 N6 C29 N5 3.7(4) no
C29 N6 C23 C24 -23.6(4) no
C29 N6 C23 C28 159.7(2) no
Pd1 C1 C2 C3 177.78(17) no
Pd1 C1 C6 N3 2.2(4) no
Pd1 C1 C6 C5 -177.85(13) no
C2 C1 C6 N3 179.8(2) no
C2 C1 C6 C5 -0.3(4) no
C6 C1 C2 C3 0.2(4) no
C1 C2 C3 C4 -0.1(5) no
C2 C3 C4 C5 0.1(5) no
C3 C4 C5 C6 -0.2(4) no
C3 C4 C5 C12 179.1(3) no
C4 C5 C6 N3 -179.75(19) no
C4 C5 C6 C1 0.3(4) no
C4 C5 C12 C7 179.5(3) no
C4 C5 C12 C11 -1.5(5) no
C6 C5 C12 C7 -1.1(3) no
C6 C5 C12 C11 177.9(2) no
C12 C5 C6 N3 0.8(3) no
C12 C5 C6 C1 -179.16(18) no
N3 C7 C8 C9 179.1(2) no
N3 C7 C12 C5 0.9(3) no
N3 C7 C12 C11 -178.15(17) no
C8 C7 C12 C5 -179.5(2) no
C8 C7 C12 C11 1.4(4) no
C12 C7 C8 C9 -0.3(4) no
C7 C8 C9 C10 -0.7(5) no
C8 C9 C10 C11 0.6(5) no
C9 C10 C11 C12 0.5(4) no
C10 C11 C12 C5 179.6(3) no
C10 C11 C12 C7 -1.5(4) no
N1 C14 C15 C16 1.1(5) no
C14 C15 C16 N2 -3.8(5) no
Pd2 C17 C18 C19 172.08(17) no
Pd2 C17 C22 N6 6.7(4) no
Pd2 C17 C22 C21 -172.38(15) no
C18 C17 C22 N6 -179.3(3) no
C18 C17 C22 C21 1.6(4) no
C22 C17 C18 C19 -1.7(4) no
C17 C18 C19 C20 -0.0(5) no
C18 C19 C20 C21 1.9(6) no
C19 C20 C21 C22 -2.0(5) no
C19 C20 C21 C28 179.5(3) no
C20 C21 C22 N6 -179.0(3) no
C20 C21 C22 C17 0.2(4) no
C20 C21 C28 C23 177.9(3) no
C20 C21 C28 C27 -2.1(6) no
C22 C21 C28 C23 -0.7(3) no
C22 C21 C28 C27 179.4(3) no
C28 C21 C22 N6 -0.2(3) no
C28 C21 C22 C17 179.0(2) no
N6 C23 C24 C25 -179.2(3) no
N6 C23 C28 C21 1.3(3) no
N6 C23 C28 C27 -178.7(2) no
C24 C23 C28 C21 -175.8(3) no
C24 C23 C28 C27 4.2(4) no
C28 C23 C24 C25 -2.9(4) no
C23 C24 C25 C26 -0.3(5) no
C24 C25 C26 C27 2.2(6) no
C25 C26 C27 C28 -0.9(6) no
C26 C27 C28 C21 177.7(3) no
C26 C27 C28 C23 -2.2(5) no
N4 C30 C31 C32 1.6(5) no
C30 C31 C32 N5 -3.3(5) no
